data_2010711
loop_
_publ_author_name
'Kruger, Gert J.'
'Thompson, Catharine'
'Meyer, Wolfgang H.'
'Br\"ull, Robert'
'Raubenheimer, Helgard G.'

_publ_section_title
;<i>trans</i>-(2-Methylthiobenzoato-<i>O</i>)phenylbis(triphenylphosphine)palladium(II),
 two conformational isomers
;
_journal_issue 3
_journal_name_full 'Acta Crystallographica Section C'
_journal_page_first 329
_journal_page_last 331
_journal_paper_doi 10.1107/S0108270199015449
_journal_volume 56
_journal_year 2000
_chemical_formula_iupac '[Pd (C8 H7 O2 S) (C6 H5 )(C18 H15 P)2 ]'
_chemical_formula_moiety 'C50 H42 O2 P2 Pd S'
_chemical_formula_sum 'C50 H42 O2 P2 Pd S'
_chemical_formula_weight 875.24
_chemical_name_systematic
;
[Trans-(2-methylthiobenzoato)phenylbis(triphenylphosphine)palladium(II)]
;
_space_group_IT_number 14
_symmetry_cell_setting monoclinic
_symmetry_space_group_name_Hall '-P 2ybc'
_symmetry_space_group_name_H-M 'P 1 21/c 1'
_cell_angle_alpha 90.00
_cell_angle_beta 116.12(5)
_cell_angle_gamma 90.00
_cell_formula_units_Z 4
_cell_length_a 18.055(6)
_cell_length_b 14.661(5)
_cell_length_c 17.598(6)
_cell_measurement_reflns_used 43
_cell_measurement_temperature 293(2)
_cell_measurement_theta_max 12.9
_cell_measurement_theta_min 4.3
_cell_volume 4183(3)
_computing_cell_refinement PWPC
_computing_data_collection 'PWPC (Gomm, 1998)'
_computing_data_reduction 'XTAL3.6 (Hall et al., 1999)'
_computing_molecular_graphics 'ORTEX (McArdle, 1995)'
_computing_publication_material SHELXL97
_computing_structure_refinement 'SHELXL97 (Sheldrick, 1997)'
_computing_structure_solution 'SHELXS97 (Sheldrick, 1997)'
_diffrn_ambient_temperature 293(2)
_diffrn_measured_fraction_theta_full .958
_diffrn_measured_fraction_theta_max .958
_diffrn_measurement_device_type 'Philips PW1100 diffractometer'
_diffrn_measurement_method '\w--2\q scans'
_diffrn_radiation_monochromator graphite
_diffrn_radiation_source 'fine-focus sealed tube'
_diffrn_radiation_type MoK\a
_diffrn_radiation_wavelength .71073
_diffrn_reflns_av_R_equivalents .074
_diffrn_reflns_av_sigmaI/netI .123
_diffrn_reflns_limit_h_max 21
_diffrn_reflns_limit_h_min -17
_diffrn_reflns_limit_k_max 17
_diffrn_reflns_limit_k_min -7
_diffrn_reflns_limit_l_max 19
_diffrn_reflns_limit_l_min -20
_diffrn_reflns_number 11945
_diffrn_reflns_theta_full 25
_diffrn_reflns_theta_max 25
_diffrn_reflns_theta_min 2.32
_diffrn_standards_decay_% .0
_diffrn_standards_interval_count 50
_diffrn_standards_number 3
_exptl_absorpt_coefficient_mu .61
_exptl_absorpt_correction_T_max .95
_exptl_absorpt_correction_T_min .93
_exptl_absorpt_correction_type integration
_exptl_absorpt_process_details '(XTAL3.6; Hall et al., 1999)'
_exptl_crystal_colour colourless
_exptl_crystal_density_diffrn 1.390
_exptl_crystal_density_method 'not measured'
_exptl_crystal_description prism
_exptl_crystal_F_000 1800
_exptl_crystal_size_max .25
_exptl_crystal_size_mid .13
_exptl_crystal_size_min .10
_refine_diff_density_max .51
_refine_diff_density_min -.46
_refine_ls_extinction_method none
_refine_ls_goodness_of_fit_ref .999
_refine_ls_hydrogen_treatment constr
_refine_ls_matrix_type full
_refine_ls_number_parameters 505
_refine_ls_number_reflns 5827
_refine_ls_number_restraints 0
_refine_ls_restrained_S_all .999
_refine_ls_R_factor_all .085
_refine_ls_R_factor_gt .044
_refine_ls_shift/su_max .001
_refine_ls_shift/su_mean .000
_refine_ls_structure_factor_coef Fsqd
_refine_ls_weighting_details 'w = 1/[\s^2^(Fo^2^)+(0.0294P)^2^] where P=(Fo^2^+2Fc^2^)/3'
_refine_ls_weighting_scheme calc
_refine_ls_wR_factor_ref .093
_reflns_number_gt 4566
_reflns_number_total 7379
_reflns_threshold_expression I>2\s(I)
_cod_data_source_file fr1231.cif
_cod_data_source_block I
_cod_depositor_comments
;
The following automatic conversions were performed:

'_refine_ls_weighting_scheme' value 'calc w =
1/[\s^2^(Fo^2^)+(0.0294P)^2^] where P=(Fo^2^+2Fc^2^)/3' was changed
to 'calc'. New tag '_refine_ls_weighting_details' was created. The
value of the new tag was set to 'w = 1/[\s^2^(Fo^2^)+(0.0294P)^2^]
where P=(Fo^2^+2Fc^2^)/3'.

Automatic conversion script
Id: cif_fix_values 3143 2015-03-26 13:38:13Z robertas 
;
_cod_original_cell_volume 4182(2)
_cod_original_sg_symbol_H-M 'P 21/c'
_cod_original_formula_sum 'C50 H42 O2 P2 Pd1 S1'
_cod_database_code 2010711
_cod_database_fobs_code 2010711

loop_
_symmetry_equiv_pos_as_xyz
'x, y, z'
'-x, y+1/2, -z+1/2'
'-x, -y, -z'
'x, -y-1/2, z-1/2'

loop_
_atom_site_label
_atom_site_fract_x
_atom_site_fract_y
_atom_site_fract_z
_atom_site_U_iso_or_equiv
_atom_site_adp_type
_atom_site_calc_flag
_atom_site_refinement_flags
_atom_site_occupancy
_atom_site_disorder_assembly
_atom_site_disorder_group
_atom_site_type_symbol
Pd .76568(2) .51880(3) .49523(3) .03648(13) Uani d . 1 . . Pd
P1 .74305(8) .56173(8) .61106(9) .0358(3) Uani d . 1 . . P
P2 .79202(8) .46874(9) .38264(9) .0377(3) Uani d . 1 . . P
S .62695(10) .74176(10) .31594(10) .0596(4) Uani d . 1 . . S
O41 .7497(2) .6527(2) .4439(2) .0476(9) Uani d . 1 . . O
O42 .8480(2) .7121(2) .5610(3) .0656(12) Uani d . 1 . . O
C111 .6753(3) .4887(3) .6381(3) .0353(12) Uani d . 1 . . C
C112 .7054(3) .4103(3) .6853(4) .0531(15) Uani d . 1 . . C
H112 .7609 .3952 .7051 .064 Uiso calc R 1 . . H
C113 .6537(4) .3539(4) .7035(4) .0601(17) Uani d . 1 . . C
H113 .6746 .3010 .7350 .072 Uiso calc R 1 . . H
C114 .5719(4) .3757(4) .6753(4) .0654(18) Uani d . 1 . . C
H114 .5374 .3381 .6881 .079 Uiso calc R 1 . . H
C115 .5413(3) .4530(4) .6283(4) .0602(17) Uani d . 1 . . C
H115 .4858 .4678 .6091 .072 Uiso calc R 1 . . H
C116 .5918(3) .5087(3) .6095(3) .0482(14) Uani d . 1 . . C
H116 .5700 .5607 .5771 .058 Uiso calc R 1 . . H
C121 .6908(3) .6719(3) .5956(3) .0335(12) Uani d . 1 . . C
C122 .6278(3) .6896(3) .5173(3) .0447(14) Uani d . 1 . . C
H122 .6156 .6473 .4740 .054 Uiso calc R 1 . . H
C123 .5822(3) .7685(4) .5013(4) .0583(16) Uani d . 1 . . C
H123 .5396 .7790 .4478 .070 Uiso calc R 1 . . H
C124 .5995(4) .8309(4) .5635(4) .0636(17) Uani d . 1 . . C
H124 .5682 .8839 .5531 .076 Uiso calc R 1 . . H
C125 .6626(4) .8158(4) .6409(4) .0634(18) Uani d . 1 . . C
H125 .6748 .8594 .6832 .076 Uiso calc R 1 . . H
C126 .7094(3) .7364(3) .6583(4) .0533(15) Uani d . 1 . . C
H126 .7527 .7269 .7117 .064 Uiso calc R 1 . . H
C131 .8372(3) .5652(3) .7096(3) .0398(13) Uani d . 1 . . C
C132 .8371(3) .5719(4) .7873(4) .0514(15) Uani d . 1 . . C
H132 .7871 .5749 .7905 .062 Uiso calc R 1 . . H
C133 .9097(4) .5745(4) .8608(4) .0639(17) Uani d . 1 . . C
H133 .9082 .5805 .9127 .077 Uiso calc R 1 . . H
C134 .9847(4) .5681(4) .8576(4) .0685(18) Uani d . 1 . . C
H134 1.0339 .5684 .9071 .082 Uiso calc R 1 . . H
C135 .9855(3) .5615(4) .7808(4) .0609(17) Uani d . 1 . . C
H135 1.0356 .5577 .7779 .073 Uiso calc R 1 . . H
C136 .9128(3) .5604(3) .7072(3) .0468(14) Uani d . 1 . . C
H136 .9146 .5564 .6553 .056 Uiso calc R 1 . . H
C211 .8445(3) .3613(3) .3831(3) .0393(13) Uani d . 1 . . C
C212 .8128(3) .2790(3) .3922(3) .0495(15) Uani d . 1 . . C
H212 .7651 .2778 .3998 .059 Uiso calc R 1 . . H
C213 .8509(4) .1982(4) .3901(4) .0649(18) Uani d . 1 . . C
H213 .8283 .1432 .3962 .078 Uiso calc R 1 . . H
C214 .9211(4) .1974(4) .3791(4) .0700(19) Uani d . 1 . . C
H214 .9461 .1425 .3774 .084 Uiso calc R 1 . . H
C215 .9545(4) .2790(4) .3706(4) .0675(19) Uani d . 1 . . C
H215 1.0022 .2793 .3628 .081 Uiso calc R 1 . . H
C216 .9175(3) .3604(3) .3735(4) .0502(15) Uani d . 1 . . C
H216 .9412 .4152 .3691 .060 Uiso calc R 1 . . H
C221 .6934(3) .4583(3) .2885(3) .0365(13) Uani d . 1 . . C
C222 .6271(3) .5099(3) .2853(3) .0432(13) Uani d . 1 . . C
H222 .6330 .5456 .3313 .052 Uiso calc R 1 . . H
C223 .5530(3) .5079(3) .2138(4) .0528(15) Uani d . 1 . . C
H223 .5096 .5439 .2116 .063 Uiso calc R 1 . . H
C224 .5415(3) .4543(4) .1460(4) .0590(16) Uani d . 1 . . C
H224 .4906 .4526 .0986 .071 Uiso calc R 1 . . H
C225 .6065(4) .4027(4) .1488(4) .0613(17) Uani d . 1 . . C
H225 .5998 .3668 .1026 .074 Uiso calc R 1 . . H
C226 .6817(3) .4042(3) .2202(4) .0526(15) Uani d . 1 . . C
H226 .7249 .3682 .2220 .063 Uiso calc R 1 . . H
C231 .8495(3) .5531(3) .3532(3) .0399(13) Uani d . 1 . . C
C232 .9073(3) .6054(3) .4171(4) .0529(15) Uani d . 1 . . C
H232 .9152 .5981 .4727 .064 Uiso calc R 1 . . H
C233 .9538(4) .6693(4) .3979(4) .0690(19) Uani d . 1 . . C
H233 .9935 .7039 .4409 .083 Uiso calc R 1 . . H
C234 .9412(4) .6811(4) .3166(5) .0662(18) Uani d . 1 . . C
H234 .9719 .7244 .3041 .079 Uiso calc R 1 . . H
C235 .8845(4) .6306(4) .2537(4) .0663(18) Uani d . 1 . . C
H235 .8760 .6395 .1981 .080 Uiso calc R 1 . . H
C236 .8383(3) .5648(4) .2722(4) .0552(15) Uani d . 1 . . C
H236 .8000 .5291 .2290 .066 Uiso calc R 1 . . H
C31 .7605(3) .3896(3) .5277(3) .0429(13) Uani d . 1 . . C
C32 .6848(4) .3445(4) .4897(4) .0544(16) Uani d . 1 . . C
H32 .6388 .3756 .4510 .065 Uiso calc R 1 . . H
C33 .6769(4) .2544(4) .5086(5) .073(2) Uani d . 1 . . C
H33 .6256 .2260 .4832 .087 Uiso calc R 1 . . H
C34 .7433(6) .2076(4) .5638(5) .078(2) Uani d . 1 . . C
H34 .7380 .1467 .5754 .094 Uiso calc R 1 . . H
C35 .8188(5) .2504(4) .6028(4) .076(2) Uani d . 1 . . C
H35 .8644 .2187 .6415 .091 Uiso calc R 1 . . H
C36 .8267(4) .3417(4) .5842(4) .0573(16) Uani d . 1 . . C
H36 .8778 .3702 .6107 .069 Uiso calc R 1 . . H
C41 .7902(4) .7192(4) .4915(4) .0441(14) Uani d . 1 . . C
C42 .7580(3) .8137(3) .4550(4) .0452(14) Uani d . 1 . . C
C43 .6867(3) .8315(3) .3811(4) .0451(14) Uani d . 1 . . C
C44 .6634(4) .9223(4) .3579(4) .0594(17) Uani d . 1 . . C
H44 .6172 .9350 .3076 .071 Uiso calc R 1 . . H
C45 .7085(4) .9930(4) .4089(5) .072(2) Uani d . 1 . . C
H45 .6911 1.0527 .3935 .086 Uiso calc R 1 . . H
C46 .7791(4) .9766(4) .4826(5) .0687(18) Uani d . 1 . . C
H46 .8098 1.0245 .5165 .082 Uiso calc R 1 . . H
C47 .8030(4) .8871(4) .5045(4) .0582(16) Uani d . 1 . . C
H47 .8506 .8753 .5538 .070 Uiso calc R 1 . . H
C51 .5455(4) .7989(4) .2284(4) .082(2) Uani d . 1 . . C
H51A .5097 .7543 .1895 .099 Uiso calc R 1 . . H
H51B .5688 .8367 .2000 .099 Uiso calc R 1 . . H
H51C .5144 .8360 .2490 .099 Uiso calc R 1 . . H

loop_
_atom_site_aniso_label
_atom_site_aniso_U_11
_atom_site_aniso_U_22
_atom_site_aniso_U_33
_atom_site_aniso_U_12
_atom_site_aniso_U_13
_atom_site_aniso_U_23
Pd .0411(2) .0341(2) .0406(2) -.0005(2) .02392(19) -.0005(2)
P1 .0360(8) .0372(8) .0379(8) .0008(6) .0197(7) -.0010(6)
P2 .0401(8) .0367(8) .0405(8) -.0036(6) .0217(7) -.0028(7)
S .0770(11) .0498(9) .0500(10) -.0012(8) .0260(9) .0008(8)
O41 .063(3) .036(2) .054(3) .0016(19) .035(2) .0046(19)
O42 .050(3) .062(3) .072(3) -.001(2) .015(3) .014(2)
C111 .040(3) .037(3) .035(3) -.002(2) .022(3) -.001(2)
C112 .056(4) .046(3) .065(4) -.003(3) .034(3) .004(3)
C113 .082(5) .045(4) .062(4) -.006(3) .039(4) .008(3)
C114 .071(5) .061(4) .079(5) -.029(4) .046(4) -.008(4)
C115 .036(3) .073(5) .077(5) -.015(3) .030(3) -.001(4)
C116 .041(3) .053(4) .054(4) -.005(3) .024(3) .000(3)
C121 .034(3) .032(3) .043(3) -.003(2) .026(3) -.004(3)
C122 .050(4) .043(3) .043(4) .002(3) .023(3) -.004(3)
C123 .058(4) .056(4) .066(4) .013(3) .031(3) .008(3)
C124 .081(5) .051(4) .069(5) .022(3) .042(4) .005(4)
C125 .074(5) .050(4) .071(5) .002(3) .036(4) -.022(3)
C126 .053(4) .056(4) .050(4) .006(3) .022(3) -.002(3)
C131 .038(3) .039(3) .047(4) .005(2) .023(3) .003(3)
C132 .041(4) .068(4) .049(4) -.003(3) .023(3) .000(3)
C133 .067(5) .079(5) .047(4) -.003(4) .026(4) .001(3)
C134 .053(4) .078(5) .055(5) .000(3) .005(4) .006(4)
C135 .038(4) .072(4) .069(5) -.002(3) .021(4) -.006(4)
C136 .043(4) .052(3) .045(4) .007(3) .019(3) .004(3)
C211 .043(3) .038(3) .038(3) -.001(3) .019(3) .000(2)
C212 .051(4) .048(4) .058(4) -.007(3) .032(3) -.012(3)
C213 .083(5) .043(4) .083(5) -.007(3) .050(4) -.003(3)
C214 .071(5) .045(4) .096(6) .015(3) .039(4) -.005(4)
C215 .052(4) .062(4) .095(6) .012(3) .038(4) -.008(4)
C216 .041(4) .044(3) .071(4) -.004(3) .029(3) .000(3)
C221 .040(3) .029(3) .042(3) -.002(2) .020(3) .004(2)
C222 .047(3) .032(3) .054(4) -.006(3) .026(3) -.005(3)
C223 .039(3) .052(4) .060(4) -.001(3) .015(3) -.003(3)
C224 .039(4) .072(4) .052(4) -.015(3) .008(3) -.012(3)
C225 .055(4) .073(4) .059(4) -.019(3) .028(4) -.023(3)
C226 .051(4) .050(4) .063(4) -.007(3) .031(4) -.020(3)
C231 .037(3) .041(3) .047(4) .006(2) .023(3) .006(3)
C232 .055(4) .058(4) .051(4) -.015(3) .027(3) -.003(3)
C233 .064(5) .073(5) .075(5) -.022(3) .034(4) -.009(4)
C234 .059(4) .061(4) .090(6) -.011(3) .043(4) .010(4)
C235 .073(5) .080(5) .056(4) -.009(4) .038(4) .014(4)
C236 .056(4) .060(4) .050(4) -.009(3) .023(3) -.001(3)
C31 .049(4) .044(3) .048(3) .009(3) .032(3) -.001(3)
C32 .064(4) .048(4) .065(4) .002(3) .042(4) .002(3)
C33 .093(6) .057(4) .091(6) -.026(4) .061(5) -.011(4)
C34 .136(7) .037(4) .100(6) .002(5) .086(6) .008(4)
C35 .100(6) .057(5) .087(6) .032(4) .057(5) .019(4)
C36 .062(4) .048(4) .071(5) .011(3) .038(4) .007(3)
C41 .044(4) .049(4) .051(4) -.001(3) .031(3) .006(3)
C42 .050(4) .043(3) .054(4) .000(3) .033(3) .003(3)
C43 .056(4) .038(3) .057(4) -.004(3) .039(3) .001(3)
C44 .055(4) .049(4) .084(5) .006(3) .040(4) .009(4)
C45 .072(5) .043(4) .107(6) .001(3) .046(5) .004(4)
C46 .076(5) .041(3) .095(6) -.013(4) .043(4) -.016(4)
C47 .060(4) .055(4) .066(4) -.007(3) .033(3) -.007(3)
C51 .084(5) .075(5) .070(5) .004(4) .018(4) -.001(4)

loop_
_atom_type_symbol
_atom_type_description
_atom_type_scat_dispersion_real
_atom_type_scat_dispersion_imag
_atom_type_scat_source
C C .0033 .0016 'International Tables Vol C Tables 4.2.6.8 and 6.1.1.4'
H H .0000 .0000 'International Tables Vol C Tables 4.2.6.8 and 6.1.1.4'
O O .0106 .0060 'International Tables Vol C Tables 4.2.6.8 and 6.1.1.4'
P P .1023 .0942 'International Tables Vol C Tables 4.2.6.8 and 6.1.1.4'
S S .1246 .1234 'International Tables Vol C Tables 4.2.6.8 and 6.1.1.4'
Pd Pd -.9988 1.0072 'International Tables Vol C Tables 4.2.6.8 and 6.1.1.4'

loop_
_geom_angle_atom_site_label_1
_geom_angle_atom_site_label_2
_geom_angle_atom_site_label_3
_geom_angle
_geom_angle_publ_flag
C31 Pd O41 169.92(19) yes
C31 Pd P1 87.55(14) yes
O41 Pd P1 94.52(10) yes
C31 Pd P2 89.87(14) yes
O41 Pd P2 88.29(10) yes
P1 Pd P2 176.99(5) yes
C131 P1 C121 108.8(2) ?
C131 P1 C111 102.6(2) ?
C121 P1 C111 101.2(2) ?
C131 P1 Pd 113.02(17) ?
C121 P1 Pd 112.64(16) ?
C111 P1 Pd 117.43(16) ?
C221 P2 C231 104.3(2) ?
C221 P2 C211 103.1(2) ?
C231 P2 C211 103.0(2) ?
C221 P2 Pd 108.23(16) ?
C231 P2 Pd 112.23(17) ?
C211 P2 Pd 124.03(17) ?
C43 S C51 104.1(3) ?
C41 O41 Pd 119.5(3) ?
C112 C111 C116 117.9(4) ?
C112 C111 P1 120.6(4) ?
C116 C111 P1 121.4(4) ?
C111 C112 C113 120.6(5) ?
C111 C112 H112 119.7 ?
C113 C112 H112 119.7 ?
C114 C113 C112 120.3(6) ?
C114 C113 H113 119.9 ?
C112 C113 H113 119.9 ?
C115 C114 C113 119.7(5) ?
C115 C114 H114 120.1 ?
C113 C114 H114 120.1 ?
C114 C115 C116 120.3(5) ?
C114 C115 H115 119.8 ?
C116 C115 H115 119.8 ?
C115 C116 C111 121.2(5) ?
C115 C116 H116 119.4 ?
C111 C116 H116 119.4 ?
C122 C121 C126 118.5(5) ?
C122 C121 P1 117.6(4) ?
C126 C121 P1 124.0(4) ?
C121 C122 C123 121.5(5) ?
C121 C122 H122 119.3 ?
C123 C122 H122 119.3 ?
C124 C123 C122 120.0(6) ?
C124 C123 H123 120.0 ?
C122 C123 H123 120.0 ?
C123 C124 C125 119.6(6) ?
C123 C124 H124 120.2 ?
C125 C124 H124 120.2 ?
C124 C125 C126 121.2(6) ?
C124 C125 H125 119.4 ?
C126 C125 H125 119.4 ?
C121 C126 C125 119.2(5) ?
C121 C126 H126 120.4 ?
C125 C126 H126 120.4 ?
C132 C131 C136 117.8(5) ?
C132 C131 P1 122.9(4) ?
C136 C131 P1 119.3(4) ?
C131 C132 C133 121.3(5) ?
C131 C132 H132 119.3 ?
C133 C132 H132 119.3 ?
C132 C133 C134 120.3(6) ?
C132 C133 H133 119.9 ?
C134 C133 H133 119.9 ?
C135 C134 C133 118.9(6) ?
C135 C134 H134 120.6 ?
C133 C134 H134 120.6 ?
C134 C135 C136 120.8(5) ?
C134 C135 H135 119.6 ?
C136 C135 H135 119.6 ?
C135 C136 C131 120.9(5) ?
C135 C136 H136 119.5 ?
C131 C136 H136 119.5 ?
C212 C211 C216 117.9(5) ?
C212 C211 P2 120.9(4) ?
C216 C211 P2 121.2(4) ?
C211 C212 C213 120.9(5) ?
C211 C212 H212 119.5 ?
C213 C212 H212 119.5 ?
C214 C213 C212 121.0(5) ?
C214 C213 H213 119.5 ?
C212 C213 H213 119.5 ?
C213 C214 C215 119.2(5) ?
C213 C214 H214 120.4 ?
C215 C214 H214 120.4 ?
C214 C215 C216 120.3(5) ?
C214 C215 H215 119.9 ?
C216 C215 H215 119.9 ?
C215 C216 C211 120.6(5) ?
C215 C216 H216 119.7 ?
C211 C216 H216 119.7 ?
C226 C221 C222 118.6(5) ?
C226 C221 P2 123.6(4) ?
C222 C221 P2 117.8(4) ?
C223 C222 C221 119.8(5) ?
C223 C222 H222 120.1 ?
C221 C222 H222 120.1 ?
C224 C223 C222 121.5(5) ?
C224 C223 H223 119.2 ?
C222 C223 H223 119.2 ?
C223 C224 C225 119.0(5) ?
C223 C224 H224 120.5 ?
C225 C224 H224 120.5 ?
C224 C225 C226 120.2(6) ?
C224 C225 H225 119.9 ?
C226 C225 H225 119.9 ?
C221 C226 C225 120.8(5) ?
C221 C226 H226 119.6 ?
C225 C226 H226 119.6 ?
C236 C231 C232 119.6(5) ?
C236 C231 P2 122.7(4) ?
C232 C231 P2 117.7(4) ?
C231 C232 C233 119.7(6) ?
C231 C232 H232 120.2 ?
C233 C232 H232 120.2 ?
C234 C233 C232 120.1(6) ?
C234 C233 H233 120.0 ?
C232 C233 H233 120.0 ?
C235 C234 C233 120.6(6) ?
C235 C234 H234 119.7 ?
C233 C234 H234 119.7 ?
C234 C235 C236 120.0(6) ?
C234 C235 H235 120.0 ?
C236 C235 H235 120.0 ?
C231 C236 C235 120.0(5) ?
C231 C236 H236 120.0 ?
C235 C236 H236 120.0 ?
C36 C31 C32 117.7(5) ?
C36 C31 Pd 124.1(4) ?
C32 C31 Pd 118.2(4) ?
C33 C32 C31 121.3(6) ?
C33 C32 H32 119.3 ?
C31 C32 H32 119.3 ?
C34 C33 C32 120.2(6) ?
C34 C33 H33 119.9 ?
C32 C33 H33 119.9 ?
C33 C34 C35 119.8(6) ?
C33 C34 H34 120.1 ?
C35 C34 H34 120.1 ?
C34 C35 C36 119.9(6) ?
C34 C35 H35 120.0 ?
C36 C35 H35 120.0 ?
C31 C36 C35 121.0(6) ?
C31 C36 H36 119.5 ?
C35 C36 H36 119.5 ?
O42 C41 O41 125.6(5) ?
O42 C41 C42 120.0(5) ?
O41 C41 C42 114.4(5) ?
C43 C42 C47 118.8(5) ?
C43 C42 C41 125.8(5) ?
C47 C42 C41 115.3(5) ?
C42 C43 C44 119.0(5) ?
C42 C43 S 121.0(4) ?
C44 C43 S 120.0(5) ?
C45 C44 C43 120.6(6) ?
C45 C44 H44 119.7 ?
C43 C44 H44 119.7 ?
C44 C45 C46 121.2(6) ?
C44 C45 H45 119.4 ?
C46 C45 H45 119.4 ?
C45 C46 C47 118.1(6) ?
C45 C46 H46 120.9 ?
C47 C46 H46 120.9 ?
C46 C47 C42 122.2(6) ?
C46 C47 H47 118.9 ?
C42 C47 H47 118.9 ?
S C51 H51A 109.5 ?
S C51 H51B 109.5 ?
H51A C51 H51B 109.5 ?
S C51 H51C 109.5 ?
H51A C51 H51C 109.5 ?
H51B C51 H51C 109.5 ?

loop_
_geom_bond_atom_site_label_1
_geom_bond_atom_site_label_2
_geom_bond_site_symmetry_2
_geom_bond_distance
_geom_bond_publ_flag
Pd C31 . 1.993(5) yes
Pd O41 . 2.126(3) yes
Pd P1 . 2.3348(15) yes
Pd P2 . 2.3494(15) yes
P1 C131 . 1.818(5) ?
P1 C121 . 1.829(5) ?
P1 C111 . 1.839(5) ?
P2 C221 . 1.828(5) ?
P2 C231 . 1.830(5) ?
P2 C211 . 1.837(5) ?
S C43 . 1.767(5) ?
S C51 . 1.801(6) ?
O41 C41 . 1.283(6) ?
O42 C41 . 1.214(6) ?
C111 C112 . 1.382(6) ?
C111 C116 . 1.395(6) ?
C112 C113 . 1.386(7) ?
C112 H112 . .9300 ?
C113 C114 . 1.374(7) ?
C113 H113 . .9300 ?
C114 C115 . 1.368(7) ?
C114 H114 . .9300 ?
C115 C116 . 1.369(6) ?
C115 H115 . .9300 ?
C116 H116 . .9300 ?
C121 C122 . 1.371(7) ?
C121 C126 . 1.378(6) ?
C122 C123 . 1.375(6) ?
C122 H122 . .9300 ?
C123 C124 . 1.353(7) ?
C123 H123 . .9300 ?
C124 C125 . 1.355(8) ?
C124 H124 . .9300 ?
C125 C126 . 1.392(7) ?
C125 H125 . .9300 ?
C126 H126 . .9300 ?
C131 C132 . 1.371(7) ?
C131 C136 . 1.387(6) ?
C132 C133 . 1.378(7) ?
C132 H132 . .9300 ?
C133 C134 . 1.384(7) ?
C133 H133 . .9300 ?
C134 C135 . 1.361(8) ?
C134 H134 . .9300 ?
C135 C136 . 1.379(7) ?
C135 H135 . .9300 ?
C136 H136 . .9300 ?
C211 C212 . 1.374(6) ?
C211 C216 . 1.400(6) ?
C212 C213 . 1.378(7) ?
C212 H212 . .9300 ?
C213 C214 . 1.365(7) ?
C213 H213 . .9300 ?
C214 C215 . 1.377(7) ?
C214 H214 . .9300 ?
C215 C216 . 1.379(6) ?
C215 H215 . .9300 ?
C216 H216 . .9300 ?
C221 C226 . 1.375(6) ?
C221 C222 . 1.397(6) ?
C222 C223 . 1.376(7) ?
C222 H222 . .9300 ?
C223 C224 . 1.367(7) ?
C223 H223 . .9300 ?
C224 C225 . 1.377(7) ?
C224 H224 . .9300 ?
C225 C226 . 1.387(7) ?
C225 H225 . .9300 ?
C226 H226 . .9300 ?
C231 C236 . 1.359(7) ?
C231 C232 . 1.382(7) ?
C232 C233 . 1.396(7) ?
C232 H232 . .9300 ?
C233 C234 . 1.358(8) ?
C233 H233 . .9300 ?
C234 C235 . 1.351(8) ?
C234 H234 . .9300 ?
C235 C236 . 1.405(7) ?
C235 H235 . .9300 ?
C236 H236 . .9300 ?
C31 C36 . 1.365(7) ?
C31 C32 . 1.395(7) ?
C32 C33 . 1.385(7) ?
C32 H32 . .9300 ?
C33 C34 . 1.351(8) ?
C33 H33 . .9300 ?
C34 C35 . 1.378(9) ?
C34 H34 . .9300 ?
C35 C36 . 1.401(7) ?
C35 H35 . .9300 ?
C36 H36 . .9300 ?
C41 C42 . 1.530(7) ?
C42 C43 . 1.394(7) ?
C42 C47 . 1.397(7) ?
C43 C44 . 1.401(7) ?
C44 C45 . 1.378(8) ?
C44 H44 . .9300 ?
C45 C46 . 1.382(9) ?
C45 H45 . .9300 ?
C46 C47 . 1.382(7) ?
C46 H46 . .9300 ?
C47 H47 . .9300 ?
C51 H51A . .9600 ?
C51 H51B . .9600 ?
C51 H51C . .9600 ?

loop_
_geom_torsion_atom_site_label_1
_geom_torsion_atom_site_label_2
_geom_torsion_atom_site_label_3
_geom_torsion_atom_site_label_4
_geom_torsion
_geom_torsion_publ_flag
O41 C41 C42 C43 6.3(7) yes
C31 Pd P1 C111 -34.7(2) yes
Pd P1 C111 C112 81.9(4) yes
Pd P1 C121 C122 41.0(4) yes
Pd P1 C131 C132 -167.6(4) yes
C31 Pd P2 C111 29.7(2) yes
Pd P2 C211 C212 59.6(5) yes
Pd P2 C221 C222 23.7(4) yes
Pd P2 C231 C232 34.6(4) yes
